data_4130641
loop_
_publ_author_name
'Johnson, Brittany J.'
'Antholine, William E.'
'Lindeman, Sergey V.'
'Graham, Michael J.'
'Mankad, Neal P.'

_publ_section_title
;
 A One-Hole Cu<sub>4</sub>S Cluster with N<sub>2</sub>O Reductase
 Activity: A Structural and Functional Model for Cu<sub>Z</sub>.
;
_journal_issue 40
_journal_name_full 'Journal of the American Chemical Society'
_journal_page_first 13107
_journal_page_last 13110
_journal_paper_doi 10.1021/jacs.6b05480
_journal_volume 138
_journal_year 2016
_chemical_formula_sum 'C38 H46 Cu N4 S2'
_chemical_formula_weight 686.45
_chemical_name_common CuS2NCN2
_space_group_crystal_system tetragonal
_space_group_IT_number 88
_space_group_name_Hall '-I 4ad'
_space_group_name_H-M_alt 'I 41/a :2'
_atom_sites_solution_hydrogens geom
_cell_angle_alpha 90
_cell_angle_beta 90
_cell_angle_gamma 90
_cell_formula_units_Z 8
_cell_length_a 22.9942(12)
_cell_length_b 22.9942(12)
_cell_length_c 15.5128(8)
_cell_measurement_reflns_used 8753
_cell_measurement_temperature 200.(2)
_cell_measurement_theta_max 24.4578
_cell_measurement_theta_min 2.3729
_cell_volume 8202.1(7)
_computing_cell_refinement 'SAINT V8.34A (Bruker AXS Inc., 2013)'
_computing_data_reduction 'SAINT V8.34A (Bruker AXS Inc., 2013)'
_computing_structure_refinement 'SHELXL-2014 (Sheldrick, 2014)'
_diffrn_ambient_temperature 200.(2)
_diffrn_detector_area_resol_mean 8.3330
_diffrn_measured_fraction_theta_full 0.999
_diffrn_measured_fraction_theta_max 0.999
_diffrn_measurement_device_type 'Bruker SmartX2S'
_diffrn_radiation_wavelength 0.71073
_diffrn_reflns_av_R_equivalents 0.0584
_diffrn_reflns_av_unetI/netI 0.0365
_diffrn_reflns_limit_h_max 29
_diffrn_reflns_limit_h_min -23
_diffrn_reflns_limit_k_max 29
_diffrn_reflns_limit_k_min -28
_diffrn_reflns_limit_l_max 19
_diffrn_reflns_limit_l_min -18
_diffrn_reflns_number 37010
_diffrn_reflns_theta_full 27.10
_diffrn_reflns_theta_max 27.10
_diffrn_reflns_theta_min 2.38
_exptl_absorpt_coefficient_mu 0.662
_exptl_absorpt_correction_T_max 0.86
_exptl_absorpt_correction_T_min 0.66
_exptl_absorpt_correction_type multi-scan
_exptl_absorpt_process_details 'SADABS V2014/3 (Bruker AXS Inc.)'
_exptl_crystal_colour red
_exptl_crystal_density_diffrn 1.112
_exptl_crystal_density_method 'not measured'
_exptl_crystal_description prism
_exptl_crystal_F_000 2904
_exptl_crystal_size_max 0.730
_exptl_crystal_size_mid 0.470
_exptl_crystal_size_min 0.240
_refine_diff_density_max 1.360
_refine_diff_density_min -0.281
_refine_ls_extinction_method none
_refine_ls_goodness_of_fit_ref 1.404
_refine_ls_hydrogen_treatment constr
_refine_ls_matrix_type full
_refine_ls_number_parameters 211
_refine_ls_number_reflns 4520
_refine_ls_number_restraints 0
_refine_ls_restrained_S_all 1.404
_refine_ls_R_factor_all 0.1106
_refine_ls_R_factor_gt 0.0666
_refine_ls_shift/su_max 0.000
_refine_ls_shift/su_mean 0.000
_refine_ls_structure_factor_coef Fsqd
_refine_ls_weighting_details 'w=1/[\s^2^(Fo^2^)+(0.1000P)^2^] where P=(Fo^2^+2Fc^2^)/3'
_refine_ls_weighting_scheme calc
_refine_ls_wR_factor_gt 0.1967
_refine_ls_wR_factor_ref 0.2236
_reflns_number_gt 2775
_reflns_number_total 4520
_reflns_threshold_expression 'I > 2\s(I)'
_cod_data_source_file ja6b05480_si_002.cif
_cod_data_source_block I
_cod_original_cell_volume 8202.1(10)
_cod_original_sg_symbol_H-M 'I 41/a'
_cod_database_code 4130641

loop_
_space_group_symop_operation_xyz
'x, y, z'
'-x+1/2, -y, z+1/2'
'-y+3/4, x+1/4, z+1/4'
'y+3/4, -x+3/4, z+3/4'
'x+1/2, y+1/2, z+1/2'
'-x+1, -y+1/2, z+1'
'-y+5/4, x+3/4, z+3/4'
'y+5/4, -x+5/4, z+5/4'
'-x, -y, -z'
'x-1/2, y, -z-1/2'
'y-3/4, -x-1/4, -z-1/4'
'-y-3/4, x-3/4, -z-3/4'
'-x+1/2, -y+1/2, -z+1/2'
'x, y+1/2, -z'
'y-1/4, -x+1/4, -z+1/4'
'-y-1/4, x-1/4, -z-1/4'

loop_
_atom_site_type_symbol
_atom_site_label
_atom_site_fract_x
_atom_site_fract_y
_atom_site_fract_z
_atom_site_U_iso_or_equiv
_atom_site_adp_type
_atom_site_calc_flag
_atom_site_refinement_flags_adp
_atom_site_refinement_flags_occupancy
_atom_site_refinement_flags_posn
_atom_site_occupancy
Cu Cu1 0 0.5 0 0.0592(3) Uani d . P S 1
S S2 0.08695(4) 0.46258(5) 0.04128(6) 0.0713(4) Uani d . . . 1
N N4 -0.03777(12) 0.48674(14) 0.11097(19) 0.0598(8) Uani d . . . 1
N N1 0.12086(12) 0.47319(14) -0.05790(19) 0.0597(8) Uani d . . . 1
C C1 0.17856(15) 0.44881(17) -0.0708(2) 0.0541(9) Uani d . . . 1
C C12 -0.09170(14) 0.50319(17) 0.1213(2) 0.0551(9) Uani d . . . 1
H H12 -0.11 0.4979 0.1757 0.066 Uiso calc U . R 1
C C2 0.22593(16) 0.48309(19) -0.0514(2) 0.0629(10) Uani d . . . 1
C C21 -0.00702(16) 0.4616(2) 0.1841(3) 0.0724(13) Uani d . . . 1
C C8 0.2185(2) 0.5448(2) -0.0198(3) 0.0803(13) Uani d . . . 1
H H8A 0.2002 0.5683 -0.065 0.12 Uiso calc U . R 1
H H8B 0.2567 0.5613 -0.0057 0.12 Uiso calc U . R 1
H H8C 0.1939 0.545 0.0317 0.12 Uiso calc U . R 1
C C5 0.28096(17) 0.4583(2) -0.0641(3) 0.0764(13) Uani d . . . 1
H H5 0.3145 0.4807 -0.0508 0.092 Uiso calc U . R 1
C C6 0.18349(19) 0.39312(19) -0.1005(3) 0.0691(11) Uani d . . . 1
C C3 0.2879(2) 0.4038(3) -0.0945(3) 0.0834(14) Uani d . . . 1
C C4 0.2389(2) 0.3709(2) -0.1131(3) 0.0821(14) Uani d . . . 1
H H4 0.2433 0.3325 -0.1349 0.098 Uiso calc U . R 1
C C22 0.0227(2) 0.4992(3) 0.2405(3) 0.0914(18) Uani d . . . 1
C C7 0.1298(2) 0.3557(2) -0.1206(4) 0.1009(16) Uani d . . . 1
H H7A 0.1092 0.372 -0.1704 0.151 Uiso calc U . R 1
H H7B 0.1038 0.3553 -0.0705 0.151 Uiso calc U . R 1
H H7C 0.1421 0.3159 -0.1337 0.151 Uiso calc U . R 1
C C26 0.0541(2) 0.4747(4) 0.3063(3) 0.118(2) Uani d . . . 1
H H26 0.0734 0.4996 0.3459 0.141 Uiso calc U . R 1
C C27 0.0186(3) 0.5654(3) 0.2295(4) 0.1117(19) Uani d . . . 1
H H27A 0.0338 0.5764 0.1728 0.168 Uiso calc U . R 1
H H27B 0.0414 0.5846 0.2747 0.168 Uiso calc U . R 1
H H27C -0.0222 0.5775 0.2341 0.168 Uiso calc U . R 1
C C24 0.0297(3) 0.3794(3) 0.2611(5) 0.128(3) Uani d . . . 1
H H24 0.0327 0.3385 0.2678 0.154 Uiso calc U . R 1
C C25 0.0587(3) 0.4162(5) 0.3173(5) 0.141(3) Uani d . . . 1
C C23 0.3480(3) 0.3779(3) -0.1112(4) 0.134(3) Uani d . . . 1
H H23A 0.3627 0.3919 -0.1667 0.2 Uiso calc U . R 1
H H23B 0.3452 0.3353 -0.1124 0.2 Uiso calc U . R 1
H H23C 0.3747 0.3897 -0.0651 0.2 Uiso calc U . R 1
C C35 -0.0047(2) 0.4029(3) 0.1936(4) 0.0958(18) Uani d . . . 1
C C36 -0.0374(3) 0.3638(3) 0.1322(5) 0.123(2) Uani d . . . 1
H H36A -0.0792 0.3709 0.1379 0.185 Uiso calc U . R 1
H H36B -0.0289 0.3231 0.1459 0.185 Uiso calc U . R 1
H H36C -0.0252 0.3721 0.0729 0.185 Uiso calc U . R 1
C C37 0.0963(3) 0.3894(4) 0.3890(5) 0.202(5) Uani d . . . 1
H H37A 0.1349 0.4075 0.3883 0.302 Uiso calc U . R 1
H H37B 0.1002 0.3475 0.3794 0.302 Uiso calc U . R 1
H H37C 0.0779 0.3963 0.445 0.302 Uiso calc U . R 1

loop_
_atom_site_aniso_label
_atom_site_aniso_U_11
_atom_site_aniso_U_22
_atom_site_aniso_U_33
_atom_site_aniso_U_12
_atom_site_aniso_U_13
_atom_site_aniso_U_23
Cu1 0.0425(4) 0.0851(5) 0.0500(4) -0.0005(3) 0.0061(3) 0.0270(3)
S2 0.0482(6) 0.1146(9) 0.0511(6) 0.0077(5) 0.0054(4) 0.0324(6)
N4 0.0446(17) 0.084(2) 0.0507(17) -0.0002(14) 0.0058(13) 0.0291(15)
N1 0.0424(16) 0.087(2) 0.0497(18) 0.0026(15) 0.0052(13) 0.0208(15)
C1 0.0445(19) 0.070(2) 0.048(2) 0.0018(17) 0.0034(15) 0.0194(17)
C12 0.0414(19) 0.075(2) 0.049(2) -0.0014(17) 0.0053(15) 0.0161(17)
C2 0.049(2) 0.087(3) 0.053(2) -0.0005(18) -0.0021(16) 0.025(2)
C21 0.044(2) 0.110(4) 0.063(3) 0.004(2) 0.0135(18) 0.046(3)
C8 0.076(3) 0.092(3) 0.073(3) -0.016(2) -0.007(2) 0.007(2)
C5 0.047(2) 0.113(4) 0.069(3) 0.002(2) 0.0017(19) 0.030(3)
C6 0.071(3) 0.077(3) 0.059(2) 0.004(2) 0.007(2) 0.026(2)
C3 0.069(3) 0.112(4) 0.070(3) 0.029(3) 0.009(2) 0.039(3)
C4 0.099(4) 0.077(3) 0.070(3) 0.026(3) 0.011(3) 0.023(2)
C22 0.054(3) 0.167(6) 0.054(3) 0.001(3) 0.002(2) 0.037(3)
C7 0.112(4) 0.091(4) 0.100(4) -0.020(3) 0.001(3) 0.012(3)
C26 0.069(3) 0.208(7) 0.076(3) -0.009(4) -0.010(3) 0.067(4)
C27 0.098(4) 0.146(6) 0.091(4) -0.017(4) -0.013(3) 0.014(4)
C24 0.073(4) 0.166(6) 0.145(6) 0.009(4) 0.012(4) 0.110(5)
C25 0.069(4) 0.240(9) 0.114(5) 0.001(5) -0.001(3) 0.112(6)
C23 0.082(4) 0.188(7) 0.131(5) 0.059(4) 0.031(3) 0.054(5)
C35 0.059(3) 0.118(4) 0.111(4) 0.004(3) 0.013(3) 0.069(4)
C36 0.094(4) 0.094(4) 0.181(7) 0.004(3) 0.014(4) 0.059(4)
C37 0.124(6) 0.306(12) 0.174(8) 0.014(6) -0.039(5) 0.162(8)

loop_
_atom_type_symbol
_atom_type_description
_atom_type_scat_dispersion_real
_atom_type_scat_dispersion_imag
_atom_type_scat_source
C C 0.0033 0.0016 'International Tables Vol C Tables 4.2.6.8 and 6.1.1.4'
H H 0.0000 0.0000 'International Tables Vol C Tables 4.2.6.8 and 6.1.1.4'
N N 0.0061 0.0033 'International Tables Vol C Tables 4.2.6.8 and 6.1.1.4'
S S 0.1246 0.1234 'International Tables Vol C Tables 4.2.6.8 and 6.1.1.4'
Cu Cu 0.3201 1.2651 'International Tables Vol C Tables 4.2.6.8 and 6.1.1.4'

loop_
_geom_angle_atom_site_label_1
_geom_angle_atom_site_label_2
_geom_angle_atom_site_label_3
_geom_angle_site_symmetry_1
_geom_angle_site_symmetry_3
_geom_angle
N4 Cu1 N4 . 9_565 180.0
N4 Cu1 S2 . . 94.81(9)
N4 Cu1 S2 9_565 . 85.18(9)
N4 Cu1 S2 . 9_565 85.19(9)
N4 Cu1 S2 9_565 9_565 94.82(9)
S2 Cu1 S2 . 9_565 180.0
N1 S2 Cu1 . . 95.28(10)
C12 N4 C21 . . 118.7(3)
C12 N4 Cu1 . . 119.0(2)
C21 N4 Cu1 . . 122.2(2)
C12 N1 C1 9_565 . 121.6(3)
C12 N1 S2 9_565 . 119.5(2)
C1 N1 S2 . . 118.4(2)
C6 C1 C2 . . 123.0(4)
C6 C1 N1 . . 118.9(3)
C2 C1 N1 . . 118.1(4)
N4 C12 N1 . 9_565 120.9(3)
N4 C12 H12 . . 119.5
N1 C12 H12 9_565 . 119.5
C1 C2 C5 . . 116.8(4)
C1 C2 C8 . . 121.3(4)
C5 C2 C8 . . 121.9(4)
C35 C21 C22 . . 121.7(5)
C35 C21 N4 . . 119.9(5)
C22 C21 N4 . . 118.3(4)
C2 C8 H8A . . 109.5
C2 C8 H8B . . 109.5
H8A C8 H8B . . 109.5
C2 C8 H8C . . 109.5
H8A C8 H8C . . 109.5
H8B C8 H8C . . 109.5
C3 C5 C2 . . 122.3(4)
C3 C5 H5 . . 118.9
C2 C5 H5 . . 118.9
C1 C6 C4 . . 118.1(4)
C1 C6 C7 . . 121.8(4)
C4 C6 C7 . . 120.2(5)
C5 C3 C4 . . 118.9(4)
C5 C3 C23 . . 122.0(5)
C4 C3 C23 . . 119.1(6)
C3 C4 C6 . . 121.0(5)
C3 C4 H4 . . 119.5
C6 C4 H4 . . 119.5
C26 C22 C21 . . 117.7(6)
C26 C22 C27 . . 121.5(6)
C21 C22 C27 . . 120.7(4)
C6 C7 H7A . . 109.5
C6 C7 H7B . . 109.5
H7A C7 H7B . . 109.5
C6 C7 H7C . . 109.5
H7A C7 H7C . . 109.5
H7B C7 H7C . . 109.5
C25 C26 C22 . . 122.7(7)
C25 C26 H26 . . 118.6
C22 C26 H26 . . 118.6
C22 C27 H27A . . 109.5
C22 C27 H27B . . 109.5
H27A C27 H27B . . 109.5
C22 C27 H27C . . 109.5
H27A C27 H27C . . 109.5
H27B C27 H27C . . 109.5
C25 C24 C35 . . 120.0(7)
C25 C24 H24 . . 120.0
C35 C24 H24 . . 120.0
C26 C25 C24 . . 119.2(5)
C26 C25 C37 . . 122.0(9)
C24 C25 C37 . . 118.8(9)
C3 C23 H23A . . 109.5
C3 C23 H23B . . 109.5
H23A C23 H23B . . 109.5
C3 C23 H23C . . 109.5
H23A C23 H23C . . 109.5
H23B C23 H23C . . 109.5
C21 C35 C24 . . 118.7(6)
C21 C35 C36 . . 120.2(5)
C24 C35 C36 . . 121.0(6)
C35 C36 H36A . . 109.5
C35 C36 H36B . . 109.5
H36A C36 H36B . . 109.5
C35 C36 H36C . . 109.5
H36A C36 H36C . . 109.5
H36B C36 H36C . . 109.5
C25 C37 H37A . . 109.5
C25 C37 H37B . . 109.5
H37A C37 H37B . . 109.5
C25 C37 H37C . . 109.5
H37A C37 H37C . . 109.5
H37B C37 H37C . . 109.5

loop_
_geom_bond_atom_site_label_1
_geom_bond_atom_site_label_2
_geom_bond_site_symmetry_2
_geom_bond_distance
Cu1 N4 . 1.952(3)
Cu1 N4 9_565 1.952(3)
Cu1 S2 . 2.2690(9)
Cu1 S2 9_565 2.2691(9)
S2 N1 . 1.742(3)
N4 C12 . 1.307(4)
N4 C21 . 1.457(5)
N1 C12 9_565 1.308(4)
N1 C1 . 1.454(4)
C1 C6 . 1.366(6)
C1 C2 . 1.378(5)
C12 N1 9_565 1.308(4)
C12 H12 . 0.95
C2 C5 . 1.402(6)
C2 C8 . 1.512(6)
C21 C35 . 1.357(7)
C21 C22 . 1.408(7)
C8 H8A . 0.98
C8 H8B . 0.98
C8 H8C . 0.98
C5 C3 . 1.349(7)
C5 H5 . 0.95
C6 C4 . 1.386(6)
C6 C7 . 1.537(7)
C3 C4 . 1.389(7)
C3 C23 . 1.527(7)
C4 H4 . 0.95
C22 C26 . 1.371(7)
C22 C27 . 1.534(8)
C7 H7A . 0.98
C7 H7B . 0.98
C7 H7C . 0.98
C26 C25 . 1.361(10)
C26 H26 . 0.95
C27 H27A . 0.98
C27 H27B . 0.98
C27 H27C . 0.98
C24 C25 . 1.385(11)
C24 C35 . 1.419(8)
C24 H24 . 0.95
C25 C37 . 1.538(8)
C23 H23A . 0.98
C23 H23B . 0.98
C23 H23C . 0.98
C35 C36 . 1.511(9)
C36 H36A . 0.98
C36 H36B . 0.98
C36 H36C . 0.98
C37 H37A . 0.98
C37 H37B . 0.98
C37 H37C . 0.98
